data_4509976
loop_
_publ_author_name
'Hu, Bin'
'Tao, Tao'
'Bin, Zheng-Yang'
'Peng, Yu-Xin'
'Ma, Bin-Bin'
'Huang, Wei'

_publ_section_title
;
 Architectural Diversity for Anion-Mediated Self-Assembly of Four Pairs of
 Silver(I) Polymeric Isomers Having Linear andV-Shaped
 Imidazole/Thiophene/Imidazole Bridging Spacers
;
_journal_issue 1
_journal_name_full 'Crystal Growth &amp; Design'
_journal_page_first 300
_journal_paper_doi 10.1021/cg401581q
_journal_volume 14
_journal_year 2014
_chemical_formula_moiety 'C10 H8 Ag N4 S, C2 F3 O2'
_chemical_formula_sum 'C12 H8 Ag F3 N4 O2 S'
_chemical_formula_weight 437.16
_chemical_name_systematic
; 
 ? 
;
_space_group_IT_number 15
_symmetry_cell_setting monoclinic
_symmetry_space_group_name_Hall '-C 2yc'
_symmetry_space_group_name_H-M 'C 1 2/c 1'
_atom_sites_solution_hydrogens geom
_atom_sites_solution_primary direct
_atom_sites_solution_secondary difmap
_audit_creation_method SHELXL-97
_cell_angle_alpha 90.00
_cell_angle_beta 119.368(4)
_cell_angle_gamma 90.00
_cell_formula_units_Z 8
_cell_length_a 26.457(12)
_cell_length_b 8.367(4)
_cell_length_c 15.214(9)
_cell_measurement_reflns_used 2850
_cell_measurement_temperature 291(2)
_cell_measurement_theta_max 27.923
_cell_measurement_theta_min 2.592
_cell_volume 2935(3)
_computing_cell_refinement SMART
_computing_data_collection 'SMART (Bruker 2000)'
_computing_data_reduction 'SAINT (Bruker 2000)'
_computing_molecular_graphics SHELXTL
_computing_publication_material SHELXTL
_computing_structure_refinement SHELXTL
_computing_structure_solution 'SHELXTL (BRUKER 2000)'
_diffrn_ambient_temperature 291(2)
_diffrn_measured_fraction_theta_full 0.993
_diffrn_measured_fraction_theta_max 0.993
_diffrn_measurement_device_type 'Bruker Smart Apex CCD area detector'
_diffrn_measurement_method '\f and \w scans'
_diffrn_radiation_monochromator graphite
_diffrn_radiation_source 'fine-focus sealed tube'
_diffrn_radiation_type MoK\a
_diffrn_radiation_wavelength 0.71073
_diffrn_reflns_av_R_equivalents 0.0807
_diffrn_reflns_av_sigmaI/netI 0.0577
_diffrn_reflns_limit_h_max 31
_diffrn_reflns_limit_h_min -23
_diffrn_reflns_limit_k_max 9
_diffrn_reflns_limit_k_min -9
_diffrn_reflns_limit_l_max 18
_diffrn_reflns_limit_l_min -18
_diffrn_reflns_number 6899
_diffrn_reflns_theta_full 25.00
_diffrn_reflns_theta_max 25.00
_diffrn_reflns_theta_min 2.59
_exptl_absorpt_coefficient_mu 1.563
_exptl_absorpt_correction_T_max 0.8594
_exptl_absorpt_correction_T_min 0.8347
_exptl_absorpt_correction_type multi-scan
_exptl_absorpt_process_details 'SADABS, Bruker(2000)'
_exptl_crystal_colour colorless
_exptl_crystal_density_diffrn 1.979
_exptl_crystal_density_method 'not measured'
_exptl_crystal_description block
_exptl_crystal_F_000 1712
_exptl_crystal_size_max 0.12
_exptl_crystal_size_mid 0.10
_exptl_crystal_size_min 0.10
_refine_diff_density_max 2.105
_refine_diff_density_min -0.914
_refine_diff_density_rms 0.161
_refine_ls_extinction_method none
_refine_ls_goodness_of_fit_ref 1.074
_refine_ls_hydrogen_treatment constr
_refine_ls_matrix_type full
_refine_ls_number_parameters 208
_refine_ls_number_reflns 2563
_refine_ls_number_restraints 0
_refine_ls_restrained_S_all 1.074
_refine_ls_R_factor_all 0.0684
_refine_ls_R_factor_gt 0.0555
_refine_ls_shift/su_max 0.007
_refine_ls_shift/su_mean 0.001
_refine_ls_structure_factor_coef Fsqd
_refine_ls_weighting_details 'calc w=1/[\s^2^(Fo^2^)+(0.1162P)^2^+0.7627P] where P=(Fo^2^+2Fc^2^)/3'
_refine_ls_weighting_scheme calc
_refine_ls_wR_factor_gt 0.1689
_refine_ls_wR_factor_ref 0.1788
_reflns_number_gt 1947
_reflns_number_total 2563
_reflns_threshold_expression >2sigma(I)
_cod_data_source_file cg401581q_si_002.cif
_cod_data_source_block 2
_cod_original_sg_symbol_H-M 'C 2/c'
_cod_database_code 4509976

loop_
_symmetry_equiv_pos_as_xyz
'x, y, z'
'-x, y, -z+1/2'
'x+1/2, y+1/2, z'
'-x+1/2, y+1/2, -z+1/2'
'-x, -y, -z'
'x, -y, z-1/2'
'-x+1/2, -y+1/2, -z'
'x+1/2, -y+1/2, z-1/2'

loop_
_atom_site_label
_atom_site_type_symbol
_atom_site_fract_x
_atom_site_fract_y
_atom_site_fract_z
_atom_site_U_iso_or_equiv
_atom_site_adp_type
_atom_site_occupancy
_atom_site_symmetry_multiplicity
_atom_site_calc_flag
_atom_site_refinement_flags
Ag1 Ag -0.00802(2) 0.99728(5) 0.35974(4) 0.0520(3) Uani 1 1 d .
C5 C 0.0895(2) 0.7504(7) 0.4043(4) 0.0432(13) Uani 1 1 d .
H5 H 0.1148 0.8318 0.4098 0.052 Uiso 1 1 calc R
C7 C 0.0553(3) 0.5130(6) 0.4061(6) 0.0468(15) Uani 1 1 d .
H7 H 0.0519 0.4038 0.4132 0.056 Uiso 1 1 calc R
C6 C 0.0139(2) 0.6240(8) 0.3793(4) 0.0485(14) Uani 1 1 d .
H6 H -0.0242 0.6021 0.3628 0.058 Uiso 1 1 calc R
C2 C 0.1611(3) 0.5386(7) 0.4500(4) 0.0408(13) Uani 1 1 d .
C1 C 0.2087(2) 0.5877(7) 0.5351(4) 0.0493(14) Uani 1 1 d .
H1 H 0.2078 0.6530 0.5838 0.059 Uiso 1 1 calc R
C4 C 0.2327(2) 0.4158(7) 0.4311(4) 0.0465(14) Uani 1 1 d .
H4 H 0.2497 0.3550 0.4015 0.056 Uiso 1 1 calc R
C3 C 0.1746(2) 0.4356(7) 0.3906(4) 0.0367(12) Uani 1 1 d .
C8 C 0.0966(2) 0.2437(7) 0.2911(4) 0.0416(12) Uani 1 1 d .
H8 H 0.0945 0.1992 0.3453 0.050 Uiso 1 1 calc R
C9 C 0.0809(3) 0.2939(8) 0.1420(5) 0.0646(19) Uani 1 1 d .
H9 H 0.0652 0.2897 0.0724 0.078 Uiso 1 1 calc R
C10 C 0.1238(3) 0.3946(8) 0.2047(4) 0.0551(16) Uani 1 1 d .
H10 H 0.1428 0.4702 0.1867 0.066 Uiso 1 1 calc R
C11 C 0.1119(2) 1.1297(7) 0.5610(4) 0.0455(13) Uani 1 1 d .
C12 C 0.1568(3) 1.1422(9) 0.6733(5) 0.0565(16) Uani 1 1 d .
F1 F 0.1868(3) 1.0088(6) 0.7056(5) 0.112(2) Uani 1 1 d .
F2 F 0.1353(2) 1.1777(7) 0.7322(3) 0.1001(16) Uani 1 1 d .
F3 F 0.1960(2) 1.2565(7) 0.6893(4) 0.1000(16) Uani 1 1 d .
N2 N 0.03466(19) 0.7727(6) 0.3794(3) 0.0442(11) Uani 1 1 d .
N1 N 0.10404(18) 0.5954(5) 0.4209(3) 0.0383(10) Uani 1 1 d .
N3 N 0.13310(18) 0.3625(5) 0.2994(3) 0.0370(10) Uani 1 1 d .
N4 N 0.06440(19) 0.1991(6) 0.1971(3) 0.0446(11) Uani 1 1 d .
O1 O 0.06090(18) 1.1363(7) 0.5401(3) 0.0697(13) Uani 1 1 d .
O2 O 0.1324(2) 1.1140(8) 0.5053(3) 0.0779(16) Uani 1 1 d .
S1 S 0.27045(8) 0.51439(18) 0.54148(16) 0.0574(5) Uani 1 1 d .

loop_
_atom_site_aniso_label
_atom_site_aniso_U_11
_atom_site_aniso_U_22
_atom_site_aniso_U_33
_atom_site_aniso_U_23
_atom_site_aniso_U_13
_atom_site_aniso_U_12
Ag1 0.0435(4) 0.0544(4) 0.0551(4) 0.01717(19) 0.0218(3) 0.01407(19)
C5 0.042(3) 0.047(3) 0.044(3) -0.001(2) 0.024(3) 0.001(3)
C7 0.045(4) 0.045(3) 0.057(4) -0.008(2) 0.030(3) -0.007(3)
C6 0.034(3) 0.060(4) 0.054(3) -0.010(3) 0.024(3) -0.006(3)
C2 0.036(3) 0.038(3) 0.042(3) 0.000(2) 0.014(3) -0.003(2)
C1 0.041(3) 0.049(4) 0.050(3) -0.017(3) 0.016(3) -0.003(3)
C4 0.034(3) 0.049(4) 0.054(3) -0.001(3) 0.020(3) -0.006(3)
C3 0.033(3) 0.037(3) 0.042(3) -0.001(2) 0.020(2) -0.005(2)
C8 0.039(3) 0.050(3) 0.037(3) -0.006(2) 0.019(2) -0.008(2)
C9 0.088(5) 0.065(4) 0.037(3) -0.006(3) 0.027(3) -0.018(4)
C10 0.075(4) 0.055(4) 0.045(3) -0.002(3) 0.038(3) -0.014(3)
C11 0.043(3) 0.050(3) 0.043(3) 0.005(3) 0.020(3) 0.003(3)
C12 0.046(3) 0.075(5) 0.047(3) 0.002(3) 0.022(3) 0.003(3)
F1 0.109(5) 0.114(5) 0.071(4) 0.026(2) 0.012(3) 0.045(3)
F2 0.090(3) 0.168(5) 0.054(2) -0.021(3) 0.045(2) -0.015(3)
F3 0.071(3) 0.129(4) 0.099(3) -0.053(3) 0.041(3) -0.043(3)
N2 0.037(3) 0.052(3) 0.041(2) 0.004(2) 0.018(2) 0.005(2)
N1 0.031(2) 0.041(3) 0.042(2) -0.0034(19) 0.017(2) 0.0023(19)
N3 0.040(2) 0.037(2) 0.038(2) -0.0023(18) 0.021(2) -0.0036(19)
N4 0.041(3) 0.052(3) 0.034(2) -0.006(2) 0.013(2) -0.006(2)
O1 0.039(2) 0.113(4) 0.050(2) 0.004(3) 0.016(2) 0.007(2)
O2 0.056(3) 0.143(5) 0.043(2) 0.009(3) 0.030(2) 0.010(3)
S1 0.0323(9) 0.0577(11) 0.0627(11) -0.0069(7) 0.0082(8) -0.0055(6)

loop_
_atom_type_symbol
_atom_type_description
_atom_type_scat_dispersion_real
_atom_type_scat_dispersion_imag
_atom_type_scat_source
C C 0.0033 0.0016 'International Tables Vol C Tables 4.2.6.8 and 6.1.1.4'
H H 0.0000 0.0000 'International Tables Vol C Tables 4.2.6.8 and 6.1.1.4'
Ag Ag -0.8971 1.1015 'International Tables Vol C Tables 4.2.6.8 and 6.1.1.4'
F F 0.0171 0.0103 'International Tables Vol C Tables 4.2.6.8 and 6.1.1.4'
N N 0.0061 0.0033 'International Tables Vol C Tables 4.2.6.8 and 6.1.1.4'
O O 0.0106 0.0060 'International Tables Vol C Tables 4.2.6.8 and 6.1.1.4'
S S 0.1246 0.1234 'International Tables Vol C Tables 4.2.6.8 and 6.1.1.4'

loop_
_geom_angle_atom_site_label_1
_geom_angle_atom_site_label_2
_geom_angle_atom_site_label_3
_geom_angle
_geom_angle_site_symmetry_1
_geom_angle_site_symmetry_3
N2 Ag1 N4 165.59(18) . 2_565
N2 Ag1 O1 100.93(16) . .
N4 Ag1 O1 93.46(16) 2_565 .
N2 Ag1 O1 86.73(17) . 5_576
N4 Ag1 O1 95.82(16) 2_565 5_576
O1 Ag1 O1 83.45(16) . 5_576
N2 Ag1 Ag1 80.41(12) . 2
N4 Ag1 Ag1 90.05(12) 2_565 2
O1 Ag1 Ag1 128.32(10) . 2
O1 Ag1 Ag1 147.35(10) 5_576 2
N2 C5 N1 111.4(5) . .
N2 C5 H5 124.3 . .
N1 C5 H5 124.3 . .
C6 C7 N1 105.2(5) . .
C6 C7 H7 127.4 . .
N1 C7 H7 127.4 . .
C7 C6 N2 111.5(5) . .
C7 C6 H6 124.3 . .
N2 C6 H6 124.3 . .
C1 C2 C3 112.8(5) . .
C1 C2 N1 122.8(5) . .
C3 C2 N1 124.2(5) . .
C2 C1 S1 111.2(5) . .
C2 C1 H1 124.4 . .
S1 C1 H1 124.4 . .
C3 C4 S1 112.2(5) . .
C3 C4 H4 123.9 . .
S1 C4 H4 123.9 . .
C4 C3 N3 123.5(5) . .
C4 C3 C2 111.6(5) . .
N3 C3 C2 124.9(5) . .
N4 C8 N3 111.4(5) . .
N4 C8 H8 124.3 . .
N3 C8 H8 124.3 . .
C10 C9 N4 109.6(5) . .
C10 C9 H9 125.2 . .
N4 C9 H9 125.2 . .
C9 C10 N3 106.0(5) . .
C9 C10 H10 127.0 . .
N3 C10 H10 127.0 . .
O2 C11 O1 129.3(6) . .
O2 C11 C12 114.7(5) . .
O1 C11 C12 116.0(5) . .
F2 C12 F1 108.7(6) . .
F2 C12 F3 105.7(6) . .
F1 C12 F3 105.5(6) . .
F2 C12 C11 114.7(5) . .
F1 C12 C11 110.7(6) . .
F3 C12 C11 111.0(5) . .
C5 N2 C6 104.8(5) . .
C5 N2 Ag1 126.6(4) . .
C6 N2 Ag1 128.3(4) . .
C5 N1 C7 107.0(5) . .
C5 N1 C2 122.8(5) . .
C7 N1 C2 130.2(5) . .
C8 N3 C10 107.3(5) . .
C8 N3 C3 125.7(4) . .
C10 N3 C3 127.0(5) . .
C8 N4 C9 105.7(5) . .
C8 N4 Ag1 128.2(4) . 2_545
C9 N4 Ag1 125.3(4) . 2_545
C11 O1 Ag1 110.6(4) . .
C11 O1 Ag1 129.1(4) . 5_576
Ag1 O1 Ag1 96.55(16) . 5_576
C4 S1 C1 92.0(3) . .

loop_
_geom_bond_atom_site_label_1
_geom_bond_atom_site_label_2
_geom_bond_distance
_geom_bond_site_symmetry_2
Ag1 N2 2.136(5) .
Ag1 N4 2.136(5) 2_565
Ag1 O1 2.702(5) .
Ag1 O1 2.760(5) 5_576
Ag1 Ag1 3.566(2) 2
C5 N2 1.320(7) .
C5 N1 1.341(7) .
C5 H5 0.9300 .
C7 C6 1.337(9) .
C7 N1 1.380(8) .
C7 H7 0.9300 .
C6 N2 1.360(8) .
C6 H6 0.9300 .
C2 C1 1.353(8) .
C2 C3 1.414(8) .
C2 N1 1.431(7) .
C1 S1 1.702(6) .
C1 H1 0.9300 .
C4 C3 1.356(7) .
C4 S1 1.689(6) .
C4 H4 0.9300 .
C3 N3 1.419(7) .
C8 N4 1.309(7) .
C8 N3 1.348(7) .
C8 H8 0.9300 .
C9 C10 1.358(9) .
C9 N4 1.371(8) .
C9 H9 0.9300 .
C10 N3 1.363(7) .
C10 H10 0.9300 .
C11 O2 1.216(7) .
C11 O1 1.227(7) .
C11 C12 1.533(8) .
C12 F2 1.311(7) .
C12 F1 1.316(8) .
C12 F3 1.341(8) .
N4 Ag1 2.136(5) 2_545
O1 Ag1 2.760(5) 5_576
